data_6000393
loop_
_publ_author_name
'Lissner, F.'
'Schleid, T.'

_publ_section_title
;
 Two novel sulfide chlorides of the lanthanides: Synthesis and crystal
 structure of Pr7S6Cl9 and Nd7S6Cl9
;
_journal_name_full 'Zeitschrift Fur Anorganische Und Allgemeine Chemie'
_journal_page_first 1903
_journal_page_last 1908
_journal_paper_doi 10.1002/(SICI)1521-3749(1998110)624:11<1903::AID-ZAAC1903>3.0.CO;2-G
_journal_volume 624
_journal_year 1998
_chemical_formula_sum 'Cl9 Pr7 S6'
_space_group_name_H-M_alt 'P 1 2/c 1'
_cell_angle_alpha 90.000
_cell_angle_beta 97.740
_cell_angle_gamma 90.000
_cell_length_a 24.4160
_cell_length_b 6.6910
_cell_length_c 6.9630
_cell_volume 1127.16
_cod_database_code 6000393

loop_
_atom_site_label
_atom_site_fract_x
_atom_site_fract_y
_atom_site_fract_z
? ? ? ?
